data_2006055
loop_
_publ_author_name
'Vittal, J. J.'
'Dean, P. A. W.'

_publ_section_title
;
 Tetramethylammonium Tris(thiobenzoato-<i>O</i>,<i>S</i>)mercury(II)
;
_journal_issue 4
_journal_name_full 'Acta Crystallographica Section C'
_journal_page_first 409
_journal_page_last 410
_journal_paper_doi 10.1107/S0108270196014692
_journal_volume 53
_journal_year 1997
_chemical_formula_iupac '(C4 H12 N1) '[Hg (C7 H5 O1 S1)3]''
_chemical_formula_structural '[(CH~3~)~4~N][Hg(SCOC~6~H~5~)~3~]'
_chemical_formula_sum 'C25 H27 Hg N O3 S3'
_chemical_formula_weight 686.25
_chemical_name_common (Me~4~N)[Hg(SCOPh)~3~]
_chemical_name_systematic
;
 Tetramethylammonium Tris(thiobenzoato)mercury(II)
;
_space_group_IT_number 14
_symmetry_cell_setting monoclinic
_symmetry_space_group_name_Hall '-P 2yn'
_symmetry_space_group_name_H-M 'P 1 21/n 1'
_cell_angle_alpha 90
_cell_angle_beta 91.50(3)
_cell_angle_gamma 90
_cell_formula_units_Z 4
_cell_length_a 11.480(2)
_cell_length_b 15.846(3)
_cell_length_c 15.140(3)
_cell_measurement_reflns_used 22
_cell_measurement_temperature 293(2)
_cell_measurement_theta_max 15.0
_cell_measurement_theta_min 11.6
_cell_volume 2753.2(9)
_computing_cell_refinement XSCANS
_computing_data_collection 'XSCANS (Siemens, 1994)'
_computing_data_reduction XSCANS
_computing_molecular_graphics SHELXTL
_computing_publication_material SHELXTL
_computing_structure_refinement SHELXTL
_computing_structure_solution 'SHELXTL (Siemens, 1995)'
_diffrn_ambient_temperature 293(2)
_diffrn_measurement_device 'Enraf-Nonius CAD-4'
_diffrn_measurement_method \w
_diffrn_radiation_monochromator graphite
_diffrn_radiation_source 'fine-focus sealed tube'
_diffrn_radiation_type MoK\a
_diffrn_radiation_wavelength 0.71073
_diffrn_reflns_av_R_equivalents 0.0415
_diffrn_reflns_av_sigmaI/netI 0.0542
_diffrn_reflns_limit_h_max 12
_diffrn_reflns_limit_h_min -12
_diffrn_reflns_limit_k_max 1
_diffrn_reflns_limit_k_min -17
_diffrn_reflns_limit_l_max 16
_diffrn_reflns_limit_l_min -16
_diffrn_reflns_number 8304
_diffrn_reflns_theta_max 22.98
_diffrn_reflns_theta_min 1.86
_diffrn_standards_decay_% 0.87
_diffrn_standards_interval_time 120
_diffrn_standards_number 3
_exptl_absorpt_coefficient_mu 5.843
_exptl_absorpt_correction_T_max 0.334
_exptl_absorpt_correction_T_min 0.291
_exptl_absorpt_correction_type 'face indexing, Gaussian method (Siemens, 1995)'
_exptl_crystal_colour colorless
_exptl_crystal_density_diffrn 1.656
_exptl_crystal_density_meas 1.67(5)
_exptl_crystal_density_method 'flotation in 1,2-dibromoethane/hexane'
_exptl_crystal_description block
_exptl_crystal_F_000 1344
_exptl_crystal_size_max 0.34
_exptl_crystal_size_mid 0.27
_exptl_crystal_size_min 0.25
_refine_diff_density_max 0.815
_refine_diff_density_min -0.725
_refine_ls_extinction_method none
_refine_ls_goodness_of_fit_all 1.037
_refine_ls_goodness_of_fit_obs 1.124
_refine_ls_hydrogen_treatment 'H atoms: riding model'
_refine_ls_matrix_type full
_refine_ls_number_parameters 303
_refine_ls_number_reflns 3829
_refine_ls_number_restraints 20
_refine_ls_restrained_S_all 1.036
_refine_ls_restrained_S_obs 1.119
_refine_ls_R_factor_all 0.0922
_refine_ls_R_factor_obs 0.0485
_refine_ls_shift/esd_max 0.006
_refine_ls_shift/esd_mean 0.000
_refine_ls_structure_factor_coef Fsqd
_refine_ls_weighting_details 'w = 1/[\s^2^(Fo^2^) + (0.0526P)^2^+5.4047P] where P = (Fo^2^+2Fc^2^)/3'
_refine_ls_weighting_scheme calc
_refine_ls_wR_factor_all 0.1222
_refine_ls_wR_factor_obs 0.1037
_reflns_number_observed 2458
_reflns_number_total 3830
_reflns_observed_criterion >2sigma(I)
_cod_data_source_file fg1233.cif
_cod_data_source_block NAHG
_cod_depositor_comments
;
The following automatic conversions were performed:
'_symmetry_cell_setting' value 'Monoclinic' changed to 'monoclinic'
according to '/home/saulius/struct/CIF-dictionaries/cif_core.dic'
dictionary named 'cif_core.dic' version 2.4.1 from 2010-06-29.

Automatic conversion script
Id: cif_fix_enum 1527 2010-12-29 10:47:43Z saulius 

The following automatic conversions were performed:

'_symmetry_cell_setting' value 'Monoclinic' changed to 'monoclinic'
according to /home/saulius/struct/CIF-dictionaries/cif_core.dic
dictionary named 'cif_core.dic' version 2.4.1 from 2010-06-29.

Automatic conversion script
Id: cif_fix_values 1715 2011-07-08 13:25:40Z adriana 

The following automatic conversions were performed:

'_refine_ls_weighting_scheme' value 'calc w = 1/[\s^2^(Fo^2^) +
(0.0526P)^2^+5.4047P] where P = (Fo^2^+2Fc^2^)/3' was changed to
'calc'. New tag '_refine_ls_weighting_details' was created. The value
of the new tag was set to 'w = 1/[\s^2^(Fo^2^) +
(0.0526P)^2^+5.4047P] where P = (Fo^2^+2Fc^2^)/3'.

Automatic conversion script
Id: cif_fix_values 3143 2015-03-26 13:38:13Z robertas 
;
_cod_original_cell_volume 2753.2(10)
_cod_original_sg_symbol_H-M 'P 21/n'
_cod_database_code 2006055

loop_
_symmetry_equiv_pos_as_xyz
'x, y, z'
'-x+1/2, y+1/2, -z+1/2'
'-x, -y, -z'
'x-1/2, -y-1/2, z-1/2'

loop_
_atom_site_aniso_label
_atom_site_aniso_U_11
_atom_site_aniso_U_12
_atom_site_aniso_U_13
_atom_site_aniso_U_22
_atom_site_aniso_U_23
_atom_site_aniso_U_33
Hg1 0.0738(3) -0.0086(3) 0.0068(2) 0.0767(3) 0.0048(3) 0.0946(4)
S1 0.099(2) 0.010(2) -0.004(2) 0.094(2) -0.018(2) 0.091(2)
S2 0.090(2) -0.027(2) 0.013(2) 0.114(3) -0.011(2) 0.107(3)
S3 0.079(2) 0.003(2) 0.016(2) 0.086(2) 0.008(2) 0.110(2)
O1 0.140(8) 0.007(6) -0.004(5) 0.127(7) 0.003(5) 0.045(5)
O2 0.106(7) -0.023(5) -0.008(6) 0.102(6) 0.002(6) 0.100(7)
O3 0.071(5) 0.008(4) 0.017(5) 0.081(5) 0.000(5) 0.123(7)
C1 0.081(8) -0.006(6) 0.000(7) 0.058(7) 0.003(6) 0.087(9)
C2 0.080(8) 0.010(6) 0.006(8) 0.059(7) 0.003(8) 0.112(11)
C3 0.052(6) -0.001(6) -0.022(6) 0.073(8) 0.004(6) 0.083(8)
C11 0.076(7) -0.003(6) -0.006(6) 0.053(6) -0.001(6) 0.076(8)
C12 0.128(11) 0.033(9) -0.029(8) 0.119(11) -0.005(8) 0.078(9)
C13 0.181(17) 0.041(14) -0.028(12) 0.154(15) 0.000(11) 0.089(11)
C14 0.153(15) 0.033(11) -0.046(12) 0.131(13) 0.006(11) 0.115(14)
C15 0.134(13) 0.044(10) 0.012(11) 0.097(10) -0.014(10) 0.134(14)
C16 0.134(12) 0.018(9) -0.008(10) 0.080(9) -0.010(8) 0.105(11)
C21 0.078(8) 0.001(6) -0.002(8) 0.048(7) 0.013(7) 0.113(11)
C22 0.099(10) -0.016(8) -0.021(9) 0.097(10) 0.035(10) 0.130(13)
C23 0.142(14) -0.054(12) -0.076(12) 0.136(13) 0.031(11) 0.138(14)
C24 0.100(12) -0.020(10) -0.050(13) 0.116(13) -0.054(14) 0.195(19)
C25 0.139(15) -0.065(11) -0.002(13) 0.120(12) -0.037(13) 0.155(16)
C26 0.129(12) -0.024(9) 0.004(10) 0.090(10) -0.022(9) 0.124(12)
C31 0.062(7) -0.005(7) -0.012(6) 0.075(8) 0.000(6) 0.072(7)
C32 0.095(10) 0.013(8) -0.011(9) 0.074(9) 0.008(9) 0.167(14)
C33 0.132(15) 0.028(11) -0.023(15) 0.088(13) 0.008(13) 0.252(23)
C34 0.187(23) -0.022(15) -0.053(21) 0.086(13) 0.038(15) 0.251(28)
C35 0.140(16) -0.046(11) -0.006(13) 0.098(14) 0.014(12) 0.180(17)
C36 0.111(11) -0.027(8) -0.005(9) 0.081(10) -0.011(8) 0.135(12)
N1 0.120(9) 0.002(7) 0.038(6) 0.139(10) 0.005(7) 0.085(7)

loop_
_atom_site_label
_atom_site_occupancy
_atom_site_fract_x
_atom_site_fract_y
_atom_site_fract_z
_atom_site_U_iso_or_equiv
_atom_site_thermal_displace_type
_atom_site_calc_flag
_atom_site_refinement_flags
_atom_site_disorder_group
_atom_site_type_symbol
Hg1 1 0.23200(4) 0.76311(3) 0.53296(3) 0.0816(2) Uani d . . Hg
S1 1 0.3573(3) 0.7161(2) 0.6552(2) 0.0949(10) Uani d . . S
S2 1 0.1433(3) 0.7039(2) 0.3983(2) 0.1036(11) Uani d . . S
S3 1 0.1468(3) 0.9097(2) 0.5592(2) 0.0915(9) Uani d . . S
O1 1 0.4372(7) 0.6417(5) 0.5199(5) 0.104(3) Uani d . . O
O2 1 0.0261(7) 0.6554(5) 0.5304(6) 0.103(3) Uani d . . O
O3 1 0.3422(7) 0.9079(5) 0.4764(5) 0.091(2) Uani d . . O
C1 1 0.4457(9) 0.6470(6) 0.5992(8) 0.075(3) Uani d . . C
C2 1 0.0350(10) 0.6530(7) 0.4519(10) 0.084(3) Uani d . . C
C3 1 0.2635(8) 0.9526(7) 0.5049(7) 0.070(3) Uani d . . C
C11 1 0.5320(9) 0.5989(6) 0.6541(7) 0.068(3) Uani d . . C
C12 1 0.5398(12) 0.6045(9) 0.7444(9) 0.109(4) Uani d . . C
H12 1 0.4925(12) 0.6421(9) 0.7741(9) 0.131 Uiso calc R . H
C13 1 0.6170(17) 0.5547(12) 0.7909(10) 0.142(6) Uani d . . C
H13 1 0.6186(17) 0.5565(12) 0.8523(10) 0.171 Uiso calc R . H
C14 1 0.6904(16) 0.5032(10) 0.7492(12) 0.133(6) Uani d . . C
H14 1 0.7446(16) 0.4714(10) 0.7815(12) 0.160 Uiso calc R . H
C15 1 0.6854(13) 0.4976(8) 0.6582(12) 0.121(5) Uani d . . C
H15 1 0.7368(13) 0.4633(8) 0.6281(12) 0.145 Uiso calc R . H
C16 1 0.6023(13) 0.5441(8) 0.6136(9) 0.107(4) Uani d . . C
H16 1 0.5942(13) 0.5374(8) 0.5527(9) 0.128 Uiso calc R . H
C21 1 -0.0507(10) 0.6049(7) 0.3964(10) 0.080(3) Uani d . . C
C22 1 -0.0570(12) 0.6090(8) 0.3062(11) 0.109(4) Uani d . . C
H22 1 -0.0026(12) 0.6415(8) 0.2769(11) 0.131 Uiso calc R . H
C23 1 -0.1413(15) 0.5665(10) 0.2572(10) 0.140(6) Uani d . . C
H23 1 -0.1427(15) 0.5695(10) 0.1959(10) 0.168 Uiso calc R . H
C24 1 -0.2234(14) 0.5197(10) 0.3004(14) 0.138(7) Uani d . . C
H24 1 -0.2821(14) 0.4914(10) 0.2690(14) 0.166 Uiso calc R . H
C25 1 -0.2166(14) 0.5161(10) 0.3860(13) 0.138(6) Uani d . . C
H25 1 -0.2723(14) 0.4842(10) 0.4143(13) 0.165 Uiso calc R . H
C26 1 -0.1330(13) 0.5561(8) 0.4384(10) 0.114(5) Uani d . . C
H26 1 -0.1321(13) 0.5506(8) 0.4995(10) 0.137 Uiso calc R . H
C31 1 0.2659(9) 1.0458(7) 0.4965(7) 0.070(3) Uani d . . C
C32 1 0.1805(12) 1.0980(8) 0.5257(10) 0.112(5) Uani d . . C
H32 1 0.1165(12) 1.0739(8) 0.5525(10) 0.135 Uiso calc R . H
C33 1 0.1843(16) 1.1847(11) 0.5175(14) 0.158(7) Uani d . . C
H33 1 0.1284(16) 1.2195(11) 0.5419(14) 0.189 Uiso calc R . H
C34 1 0.279(2) 1.2176(12) 0.4694(16) 0.176(10) Uani d . . C
H34 1 0.2826(21) 1.2749(12) 0.4568(16) 0.211 Uiso calc R . H
C35 1 0.3625(16) 1.1665(12) 0.4427(12) 0.140(6) Uani d . . C
H35 1 0.4264(16) 1.1893(12) 0.4147(12) 0.168 Uiso calc R . H
C36 1 0.3572(12) 1.0827(9) 0.4548(9) 0.109(4) Uani d . . C
H36 1 0.4170(12) 1.0489(9) 0.4343(9) 0.131 Uiso calc R . H
N1 1 -0.0127(7) 0.7311(5) 0.7771(5) 0.114(4) Uani d D . N
C4 0.65 -0.001(2) 0.7564(15) 0.8710(7) 0.236(9) Uiso d PD 1 C
H4A 0.65 -0.0103(22) 0.7077(15) 0.9080(7) 0.354 Uiso calc PR 1 H
H4B 0.65 -0.0603(22) 0.7972(15) 0.8840(7) 0.354 Uiso calc PR 1 H
H4C 0.65 0.0743(22) 0.7808(15) 0.8820(7) 0.354 Uiso calc PR 1 H
C5 0.65 0.001(3) 0.8056(10) 0.7193(14) 0.236(9) Uiso d PD 1 C
H5A 0.65 -0.0062(25) 0.7885(10) 0.6585(14) 0.354 Uiso calc PR 1 H
H5B 0.65 0.0765(25) 0.8303(10) 0.7301(14) 0.354 Uiso calc PR 1 H
H5C 0.65 -0.0582(25) 0.8464(10) 0.7317(14) 0.354 Uiso calc PR 1 H
C6 0.65 0.0782(18) 0.6676(13) 0.7568(16) 0.236(9) Uiso d PD 1 C
H6A 0.65 0.0705(18) 0.6512(13) 0.6959(16) 0.354 Uiso calc PR 1 H
H6B 0.65 0.0688(18) 0.6189(13) 0.7937(16) 0.354 Uiso calc PR 1 H
H6C 0.65 0.1540(18) 0.6916(13) 0.7678(16) 0.354 Uiso calc PR 1 H
C7 0.65 -0.1298(13) 0.6929(18) 0.7602(17) 0.236(9) Uiso d PD 1 C
H7A 0.65 -0.1372(13) 0.6762(18) 0.6994(17) 0.354 Uiso calc PR 1 H
H7B 0.65 -0.1890(13) 0.7336(18) 0.7730(17) 0.354 Uiso calc PR 1 H
H7C 0.65 -0.1387(13) 0.6444(18) 0.7974(17) 0.354 Uiso calc PR 1 H
C4A 0.35 -0.080(4) 0.776(3) 0.845(2) 0.27(2) Uiso d PD 2 C
H4A1 0.35 -0.0433(36) 0.7677(26) 0.9021(22) 0.404 Uiso calc PR 2 H
H4A2 0.35 -0.1579(36) 0.7548(26) 0.8452(22) 0.404 Uiso calc PR 2 H
H4A3 0.35 -0.0813(36) 0.8355(26) 0.8317(22) 0.404 Uiso calc PR 2 H
C5A 0.35 -0.069(4) 0.744(3) 0.6888(15) 0.27(2) Uiso d PD 2 C
H5A1 0.35 -0.0253(43) 0.7151(32) 0.6450(15) 0.404 Uiso calc PR 2 H
H5A2 0.35 -0.0704(43) 0.8035(32) 0.6754(15) 0.404 Uiso calc PR 2 H
H5A3 0.35 -0.1470(43) 0.7228(32) 0.6888(15) 0.404 Uiso calc PR 2 H
C6A 0.35 0.1083(2) 0.764(4) 0.777(5) 0.27(2) Uiso d PD 2 C
H6A1 0.35 0.1447(20) 0.7561(35) 0.8342(35) 0.404 Uiso calc PR 2 H
H6A2 0.35 0.1066(20) 0.8236(35) 0.7635(35) 0.404 Uiso calc PR 2 H
H6A3 0.35 0.1519(20) 0.7352(35) 0.7332(35) 0.404 Uiso calc PR 2 H
C7A 0.35 -0.010(5) 0.6395(8) 0.798(3) 0.27(2) Uiso d PD 2 C
H7A1 0.35 0.0264(52) 0.6312(8) 0.8552(30) 0.404 Uiso calc PR 2 H
H7A2 0.35 0.0340(52) 0.6103(8) 0.7543(30) 0.404 Uiso calc PR 2 H
H7A3 0.35 -0.0879(52) 0.6178(8) 0.7979(30) 0.404 Uiso calc PR 2 H

loop_
_atom_type_symbol
_atom_type_description
_atom_type_scat_dispersion_real
_atom_type_scat_dispersion_imag
_atom_type_scat_source
C C 0.0033 0.0016 'International Tables Vol C Tables 4.2.6.8 and 6.1.1.4'
H H 0.0000 0.0000 'International Tables Vol C Tables 4.2.6.8 and 6.1.1.4'
N N 0.0061 0.0033 'International Tables Vol C Tables 4.2.6.8 and 6.1.1.4'
O O 0.0106 0.0060 'International Tables Vol C Tables 4.2.6.8 and 6.1.1.4'
S S 0.1246 0.1234 'International Tables Vol C Tables 4.2.6.8 and 6.1.1.4'
Hg Hg -2.3894 9.2266 'International Tables Vol C Tables 4.2.6.8 and 6.1.1.4'

loop_
_geom_angle_atom_site_label_1
_geom_angle_atom_site_label_2
_geom_angle_atom_site_label_3
_geom_angle
_geom_angle_publ_flag
S1 Hg1 S2 137.98(12) y
S1 Hg1 S3 112.42(11) y
S2 Hg1 S3 109.06(12) y
S1 Hg1 O3 102.9(2) y
S2 Hg1 O3 104.2(2) y
S3 Hg1 O3 58.3(2) y
S1 Hg1 O2 107.1(2) y
S2 Hg1 O2 56.2(2) y
S3 Hg1 O2 102.8(2) y
O3 Hg1 O2 149.2(2) y
S1 Hg1 O1 54.1(2) y
S2 Hg1 O1 90.5(2) y
S3 Hg1 O1 151.9(2) y
O3 Hg1 O1 98.2(2) y
O2 Hg1 O1 104.9(2) y
C1 S1 Hg1 99.4(4) y
C2 S2 Hg1 94.5(5) y
C3 S3 Hg1 88.8(4) y
C1 O1 Hg1 86.2(7) y
C2 O2 Hg1 86.7(8) y
C3 O3 Hg1 91.3(6) y
O1 C1 C11 123.8(11) y
O1 C1 S1 120.0(9) y
C11 C1 S1 116.2(9) y
O2 C2 C21 120.4(12) y
O2 C2 S2 122.7(11) y
C21 C2 S2 117.0(10) y
O3 C3 C31 121.7(10) y
O3 C3 S3 121.6(9) y
C31 C3 S3 116.7(9) y
C16 C11 C12 118.1(11) ?
C16 C11 C1 118.4(11) ?
C12 C11 C1 123.4(11) ?
C13 C12 C11 120.0(14) ?
C14 C13 C12 121.0(15) ?
C13 C14 C15 119.9(15) ?
C16 C15 C14 117.9(14) ?
C11 C16 C15 122.8(13) ?
C22 C21 C26 117.7(12) ?
C22 C21 C2 123.9(12) ?
C26 C21 C2 118.4(13) ?
C21 C22 C23 122.2(14) ?
C24 C23 C22 119.1(16) ?
C25 C24 C23 118.3(15) ?
C24 C25 C26 125.2(16) ?
C25 C26 C21 117.6(14) ?
C32 C31 C36 117.1(12) ?
C32 C31 C3 124.1(12) ?
C36 C31 C3 118.8(11) ?
C31 C32 C33 123.3(15) ?
C32 C33 C34 115.9(17) ?
C35 C34 C33 120.1(17) ?
C34 C35 C36 121.8(18) ?
C35 C36 C31 121.6(15) ?
C4 N1 C5 110.1(4) ?
C5A N1 C4A 109.6(4) ?
C5A N1 C7A 109.6(4) ?
C4A N1 C7A 109.5(4) ?
C5A N1 C6A 109.4(4) ?
C4A N1 C6A 109.3(4) ?
C7A N1 C6A 109.4(4) ?
C4 N1 C6 109.7(4) ?
C5 N1 C6 109.3(4) ?
C4 N1 C7 109.4(4) ?
C5 N1 C7 109.4(4) ?
C6 N1 C7 109.0(4) ?

loop_
_geom_bond_atom_site_label_1
_geom_bond_atom_site_label_2
_geom_bond_site_symmetry_2
_geom_bond_distance
_geom_bond_publ_flag
Hg1 S1 . 2.432(3) y
Hg1 S2 . 2.442(4) y
Hg1 S3 . 2.555(3) y
Hg1 O3 . 2.767(7) y
Hg1 O2 . 2.915(8) y
Hg1 O1 . 3.051(9) y
S1 C1 . 1.730(11) y
S2 C2 . 1.705(12) y
S3 C3 . 1.730(11) y
O1 C1 . 1.205(12) y
O2 C2 . 1.197(13) y
O3 C3 . 1.234(12) y
C1 C11 . 1.486(14) y
C2 C21 . 1.486(16) y
C3 C31 . 1.482(15) y
C11 C16 . 1.345(15) ?
C11 C12 . 1.37(2) ?
C12 C13 . 1.37(2) ?
C13 C14 . 1.34(2) ?
C14 C15 . 1.38(2) ?
C15 C16 . 1.37(2) ?
C21 C22 . 1.37(2) ?
C21 C26 . 1.39(2) ?
C22 C23 . 1.38(2) ?
C23 C24 . 1.38(2) ?
C24 C25 . 1.30(2) ?
C25 C26 . 1.38(2) ?
C31 C32 . 1.37(2) ?
C31 C36 . 1.37(2) ?
C32 C33 . 1.38(2) ?
C33 C34 . 1.42(2) ?
C34 C35 . 1.32(2) ?
C35 C36 . 1.34(2) ?
N1 C4 . 1.480(5) ?
N1 C5 . 1.482(5) ?
N1 C5A . 1.484(5) ?
N1 C4A . 1.484(5) ?
N1 C7A . 1.485(5) ?
N1 C6A . 1.487(5) ?
N1 C6 . 1.488(5) ?
N1 C7 . 1.490(5) ?

loop_
_geom_torsion_atom_site_label_1
_geom_torsion_atom_site_label_2
_geom_torsion_atom_site_label_3
_geom_torsion_atom_site_label_4
_geom_torsion
S2 Hg1 S1 C1 35.6(4)
S3 Hg1 S1 C1 -154.2(4)
O3 Hg1 S1 C1 -93.4(4)
O2 Hg1 S1 C1 93.7(4)
O1 Hg1 S1 C1 -2.6(4)
S1 Hg1 S2 C2 77.8(4)
S3 Hg1 S2 C2 -92.6(4)
O3 Hg1 S2 C2 -153.5(4)
O2 Hg1 S2 C2 0.2(5)
O1 Hg1 S2 C2 107.9(4)
S1 Hg1 S3 C3 92.5(4)
S2 Hg1 S3 C3 -94.4(4)
O3 Hg1 S3 C3 0.8(4)
O2 Hg1 S3 C3 -152.7(4)
O1 Hg1 S3 C3 37.5(5)
S1 Hg1 O1 C1 3.7(6)
S2 Hg1 O1 C1 -151.9(7)
S3 Hg1 O1 C1 72.8(8)
O3 Hg1 O1 C1 103.7(7)
O2 Hg1 O1 C1 -96.9(7)
S1 Hg1 O2 C2 -137.2(7)
S2 Hg1 O2 C2 -0.3(6)
S3 Hg1 O2 C2 104.2(7)
O3 Hg1 O2 C2 56.5(10)
O1 Hg1 O2 C2 -80.7(7)
S1 Hg1 O3 C3 -109.7(6)
S2 Hg1 O3 C3 102.7(6)
S3 Hg1 O3 C3 -1.2(6)
O2 Hg1 O3 C3 56.9(8)
O1 Hg1 O3 C3 -164.6(6)
Hg1 O1 C1 C11 177.3(9)
Hg1 O1 C1 S1 -4.8(8)
Hg1 S1 C1 O1 6.2(10)
Hg1 S1 C1 C11 -175.8(7)
Hg1 O2 C2 C21 -179.1(9)
Hg1 O2 C2 S2 0.4(9)
Hg1 S2 C2 O2 -0.5(11)
Hg1 S2 C2 C21 179.0(8)
Hg1 O3 C3 C31 -180.0(8)
Hg1 O3 C3 S3 1.7(8)
Hg1 S3 C3 O3 -1.8(9)
Hg1 S3 C3 C31 179.8(7)
O1 C1 C11 C16 -2.4(17)
S1 C1 C11 C16 179.7(9)
O1 C1 C11 C12 -179.0(12)
S1 C1 C11 C12 3.1(14)
C16 C11 C12 C13 -0.(2)
C1 C11 C12 C13 176.3(13)
C11 C12 C13 C14 4.(3)
C12 C13 C14 C15 -3.(3)
C13 C14 C15 C16 -2.(3)
C12 C11 C16 C15 -4.(2)
C1 C11 C16 C15 179.3(12)
C14 C15 C16 C11 5.(2)
O2 C2 C21 C22 170.0(12)
S2 C2 C21 C22 -9.5(15)
O2 C2 C21 C26 -6.7(17)
S2 C2 C21 C26 173.8(9)
C26 C21 C22 C23 -0.(2)
C2 C21 C22 C23 -176.9(13)
C21 C22 C23 C24 1.(2)
C22 C23 C24 C25 -1.(3)
C23 C24 C25 C26 0.(3)
C24 C25 C26 C21 1.(3)
C22 C21 C26 C25 -0.9(19)
C2 C21 C26 C25 176.0(12)
O3 C3 C31 C32 179.1(11)
S3 C3 C31 C32 -2.5(15)
O3 C3 C31 C36 0.9(16)
S3 C3 C31 C36 179.3(9)
C36 C31 C32 C33 -2.(2)
C3 C31 C32 C33 179.8(13)
C31 C32 C33 C34 5.(3)
C32 C33 C34 C35 -6.(3)
C33 C34 C35 C36 4.(3)
C34 C35 C36 C31 -1.(3)
C32 C31 C36 C35 -0.(2)
C3 C31 C36 C35 177.9(13)
